data_7227983
loop_
_publ_author_name
'Martins, Vin\'icius'
'Camargos-Resende, Jackson A. L.'
'Machado Ronconi, C\'elia'

_publ_section_title
;
 A series of coordination networks constructed from the rigid ligand
 4,4'-ethynylenedibenzoate: topological diversity, entanglement,
 supramolecular interactions and photophysical properties
;
_journal_name_full CrystEngComm
_journal_paper_doi 10.1039/C7CE00306D
_journal_year 2017
_chemical_formula_sum 'C21 H23 Cd O6.25 S2.5'
_chemical_formula_weight 567.94
_chemical_name_systematic
;
 ?
;
_space_group_IT_number 15
_symmetry_cell_setting monoclinic
_symmetry_Int_Tables_number 15
_symmetry_space_group_name_Hall '-C 2yc'
_symmetry_space_group_name_H-M 'C 1 2/c 1'
_atom_sites_solution_hydrogens geom
_audit_creation_date 2016-07-18T17:48:11-00:00
_audit_creation_method 'WinGX routine CIF_UPDATE'
_audit_update_record
;
2016-12-05 deposited with the CCDC.
2017-04-03 downloaded from the CCDC.
;
_cell_angle_alpha 90
_cell_angle_beta 106.77(3)
_cell_angle_gamma 90
_cell_formula_units_Z 8
_cell_length_a 32.978(7)
_cell_length_b 7.9043(16)
_cell_length_c 19.738(4)
_cell_measurement_reflns_used 4511
_cell_measurement_temperature 293(2)
_cell_measurement_theta_max 25.35
_cell_measurement_theta_min 3.537
_cell_measurement_wavelength 0.71073
_cell_volume 4926.2(19)
_computing_molecular_graphics 'Olex2 (Dolomanov et al., 2009)'
_computing_publication_material 'Olex2 (Dolomanov et al., 2009)'
_computing_structure_refinement 'ShelXL (Sheldrick, 2008)'
_diffrn_ambient_temperature 293(2)
_diffrn_detector 'CCD plate'
_diffrn_detector_area_resol_mean 9
_diffrn_measured_fraction_theta_full 0.997
_diffrn_measured_fraction_theta_max 0.997
_diffrn_measurement_device '95mm CCD camera on \k-goniostat'
_diffrn_measurement_device_type KappaCCD
_diffrn_measurement_method 'CCD rotation images, thick slices'
_diffrn_radiation_monochromator graphite
_diffrn_radiation_probe x-ray
_diffrn_radiation_type MoK\a
_diffrn_radiation_wavelength 0.71073
_diffrn_reflns_av_R_equivalents 0.0809
_diffrn_reflns_Laue_measured_fraction_full 0.997
_diffrn_reflns_Laue_measured_fraction_max 0.997
_diffrn_reflns_limit_h_max 39
_diffrn_reflns_limit_h_min -39
_diffrn_reflns_limit_k_max 9
_diffrn_reflns_limit_k_min -9
_diffrn_reflns_limit_l_max 23
_diffrn_reflns_limit_l_min -23
_diffrn_reflns_number 78928
_diffrn_reflns_point_group_measured_fraction_full 0.997
_diffrn_reflns_point_group_measured_fraction_max 0.997
_diffrn_reflns_theta_full 25.242
_diffrn_reflns_theta_max 25.35
_diffrn_reflns_theta_min 3.537
_diffrn_source 'Enraf Nonius FR590'
_exptl_absorpt_coefficient_mu 1.132
_exptl_absorpt_correction_T_max 0.7453
_exptl_absorpt_correction_T_min 0.6198
_exptl_absorpt_correction_type multi-scan
_exptl_absorpt_process_details
;
SADABS-2008/1 (Bruker, 2008/1) was used for absorption correction. 
wR2(int) was 0.0784 before and 0.0705 after correction. The Ratio 
of minimum to maximum transmission is 0.8992. The \l/2 correction 
factor is 0.0015.
;
_exptl_crystal_colour translucent
_exptl_crystal_density_diffrn 1.532
_exptl_crystal_description block
_exptl_crystal_F_000 2296
_exptl_crystal_preparation ', Luminescent'
_exptl_crystal_size_max 0.25
_exptl_crystal_size_mid 0.10
_exptl_crystal_size_min 0.07
_refine_diff_density_max 0.561
_refine_diff_density_min -0.364
_refine_diff_density_rms 0.068
_refine_ls_extinction_method none
_refine_ls_goodness_of_fit_ref 1.084
_refine_ls_hydrogen_treatment constr
_refine_ls_matrix_type full
_refine_ls_number_parameters 306
_refine_ls_number_reflns 4511
_refine_ls_number_restraints 15
_refine_ls_restrained_S_all 1.086
_refine_ls_R_factor_all 0.0441
_refine_ls_R_factor_gt 0.03
_refine_ls_shift/su_max 0.001
_refine_ls_shift/su_mean 0
_refine_ls_structure_factor_coef Fsqd
_refine_ls_weighting_details 'w=1/[\s^2^(Fo^2^)+(0.0228P)^2^+12.5685P] where P=(Fo^2^+2Fc^2^)/3'
_refine_ls_weighting_scheme calc
_refine_ls_wR_factor_gt 0.062
_refine_ls_wR_factor_ref 0.0674
_reflns_number_gt 3668
_reflns_number_total 4511
_reflns_threshold_expression 'I > 2\s(I)'
_cod_data_source_file c7ce00306d2.cif
_cod_data_source_block gdvini1
_cod_original_sg_symbol_H-M 'C 2/c'
_cod_original_formula_sum 'C21 H23 Cd O6.25 S2.50'
_cod_database_code 7227983

loop_
_symmetry_equiv_pos_as_xyz
'x, y, z'
'-x, y, -z+1/2'
'x+1/2, y+1/2, z'
'-x+1/2, y+1/2, -z+1/2'
'-x, -y, -z'
'x, -y, z-1/2'
'-x+1/2, -y+1/2, -z'
'x+1/2, -y+1/2, z-1/2'

loop_
_atom_site_label
_atom_site_type_symbol
_atom_site_fract_x
_atom_site_fract_y
_atom_site_fract_z
_atom_site_U_iso_or_equiv
_atom_site_adp_type
_atom_site_occupancy
_atom_site_calc_flag
_atom_site_disorder_assembly
_atom_site_disorder_group
O4 O 0.21867(7) 0.6367(4) 0.60810(13) 0.0543(7) Uani 1 d A 2
O3 O 0.20835(7) 0.6731(4) 0.49530(14) 0.0591(8) Uani 1 d A 2
Cd1 Cd 0.21606(2) 0.78759(3) 0.39417(2) 0.02917(8) Uani 1 d A 2
C2 C 0.14844(8) 0.6101(4) 0.53453(15) 0.0291(7) Uani 1 d A 2
C3 C 0.11950(9) 0.6394(5) 0.46934(17) 0.0376(8) Uani 1 d A 2
H3 H 0.1287 0.6805 0.4321 0.045 Uiso 1 calc A 2
C1 C 0.19493(9) 0.6441(4) 0.54635(17) 0.0318(7) Uani 1 d A 2
C5 C 0.07677(10) 0.6076(5) 0.45931(18) 0.0435(9) Uani 1 d A 2
H5 H 0.0575 0.6283 0.4154 0.052 Uiso 1 calc A 2
C7 C 0.06253(9) 0.5451(5) 0.51420(19) 0.0416(8) Uani 1 d A 2
C4 C 0.13452(10) 0.5473(5) 0.58928(17) 0.0401(8) Uani 1 d A 2
H4 H 0.1539 0.5276 0.6332 0.048 Uiso 1 calc A 2
C8 C 0.01823(10) 0.5125(5) 0.5043(2) 0.0506(10) Uani 1 d A 2
C6 C 0.09198(10) 0.5132(5) 0.57952(19) 0.0473(9) Uani 1 d A 2
H6 H 0.0831 0.4691 0.6165 0.057 Uiso 1 calc A 2
O2 O 0.18606(7) 0.8943(3) 0.27872(12) 0.0441(6) Uani 1 d A 2
O1 O 0.14219(8) 0.7593(3) 0.32508(13) 0.0540(7) Uani 1 d A 2
C9 C 0.14974(10) 0.8423(4) 0.27622(16) 0.0349(7) Uani 1 d A 2
C15 C 0.04749(11) 0.9505(5) 0.08955(19) 0.0498(10) Uani 1 d A 2
C10 C 0.11374(9) 0.8810(4) 0.21130(16) 0.0350(7) Uani 1 d A 2
C12 C 0.12077(11) 0.9777(5) 0.15717(17) 0.0430(8) Uani 1 d A 2
H12 H 0.1478 1.0193 0.1614 0.052 Uiso 1 calc A 2
C13 C 0.04052(11) 0.8555(5) 0.1442(2) 0.0540(10) Uani 1 d A 2
H13 H 0.0136 0.8137 0.1401 0.065 Uiso 1 calc A 2
C11 C 0.07322(10) 0.8221(5) 0.20490(19) 0.0466(9) Uani 1 d A 2
H11 H 0.0679 0.76 0.2415 0.056 Uiso 1 calc A 2
C16 C 0.01376(13) 0.9857(5) 0.0265(2) 0.0600(11) Uani 1 d A 2
C14 C 0.08797(12) 1.0130(5) 0.09689(18) 0.0501(10) Uani 1 d A 2
H14 H 0.0931 1.0788 0.0611 0.06 Uiso 1 calc A 2
O1D2 O 0.22526(9) 0.5179(3) 0.35928(14) 0.0671(8) Uani 1 d A 2
S1D2 S 0.20331(3) 0.45040(13) 0.28590(5) 0.0531(3) Uani 1 d A 2
C2D2 C 0.23300(15) 0.2688(5) 0.2760(2) 0.0662(12) Uani 1 d A 2
H2DA H 0.2207 0.2195 0.2302 0.099 Uiso 1 calc A 2
H2DB H 0.2617 0.3013 0.2804 0.099 Uiso 1 calc A 2
H2DC H 0.2327 0.1876 0.312 0.099 Uiso 1 calc A 2
C1D2 C 0.15716(14) 0.3445(6) 0.2934(3) 0.0791(14) Uani 1 d A 2
H1DA H 0.1418 0.2988 0.2482 0.119 Uiso 1 calc A 2
H1DB H 0.1653 0.2544 0.3272 0.119 Uiso 1 calc A 2
H1DC H 0.1395 0.4232 0.3088 0.119 Uiso 1 calc A 2
O1D3 O 0 0.5666(11) 0.25 0.130(5) Uani 0.5 d B .
S1D3 S 0.01692(16) 0.3985(8) 0.2646(5) 0.173(2) Uani 0.5 d . .
C1D3 C -0.0262(12) 0.284(5) 0.285(2) 0.29(3) Uani 0.5 d B 1
H1DG H -0.0382 0.3454 0.3166 0.441 Uiso 0.5 calc B 1
H1DH H -0.0006 0.2294 0.312 0.441 Uiso 0.5 calc B 1
H1DI H -0.046 0.2001 0.2602 0.441 Uiso 0.5 calc B 1
C2D3 C 0.0019(11) 0.291(5) 0.3149(13) 0.206(18) Uani 0.5 d C 2
H2DG H -0.0214 0.2379 0.3269 0.308 Uiso 0.5 calc C 2
H1D3 H 0.0157 0.3688 0.3515 0.308 Uiso 0.5 calc C 2
H2DH H 0.0217 0.2057 0.3102 0.308 Uiso 0.5 calc C 2
O1D1 O 0.19527(9) 1.0398(4) 0.42959(14) 0.0648(8) Uani 1 d . .
C1D1 C 0.12567(17) 1.1570(9) 0.4511(4) 0.108(3) Uani 0.902(2) d A 3
H1DD H 0.1112 1.1702 0.4866 0.163 Uiso 0.902(2) calc A 3
H1DE H 0.1304 1.2662 0.4335 0.163 Uiso 0.902(2) calc A 3
H1DF H 0.1087 1.0898 0.4129 0.163 Uiso 0.902(2) calc A 3
C2D1 C 0.2029(2) 1.2287(8) 0.5384(4) 0.128(3) Uani 0.902(2) d A 3
H2DD H 0.1922 1.251 0.5779 0.192 Uiso 0.902(2) calc A 3
H2DE H 0.2324 1.2002 0.5554 0.192 Uiso 0.902(2) calc A 3
H2DF H 0.1995 1.3275 0.509 0.192 Uiso 0.902(2) calc A 3
S1D1 S 0.17442(5) 1.05613(16) 0.48812(7) 0.0701(4) Uani 0.902(2) d A 3
C3D1 C 0.1251(6) 1.205(6) 0.424(3) 0.108(3) Uani 0.098(2) d A 4
H3DA H 0.1139 1.3047 0.44 0.163 Uiso 0.098(2) calc A 4
H3DB H 0.1176 1.206 0.3732 0.163 Uiso 0.098(2) calc A 4
H3DC H 0.1136 1.1064 0.4396 0.163 Uiso 0.098(2) calc A 4
C4D1 C 0.1847(19) 1.155(5) 0.5483(11) 0.128(3) Uani 0.098(2) d A 4
H4DA H 0.1763 1.2511 0.5705 0.192 Uiso 0.098(2) calc A 4
H4DB H 0.1665 1.0609 0.5496 0.192 Uiso 0.098(2) calc A 4
H4DC H 0.2134 1.125 0.573 0.192 Uiso 0.098(2) calc A 4
S2D1 S 0.1810(4) 1.2040(12) 0.4589(6) 0.0701(4) Uani 0.098(2) d A 4

loop_
_atom_site_aniso_label
_atom_site_aniso_U_11
_atom_site_aniso_U_22
_atom_site_aniso_U_33
_atom_site_aniso_U_23
_atom_site_aniso_U_13
_atom_site_aniso_U_12
O4 0.0205(11) 0.091(2) 0.0464(15) -0.0081(14) 0.0013(10) -0.0116(12)
O3 0.0316(13) 0.087(2) 0.0651(17) 0.0365(15) 0.0242(12) 0.0044(13)
Cd1 0.01912(11) 0.03816(13) 0.02704(12) 0.00411(11) 0.00160(8) -0.00045(10)
C2 0.0179(14) 0.0358(18) 0.0337(16) 0.0003(14) 0.0072(12) -0.0031(12)
C3 0.0269(16) 0.051(2) 0.0344(17) 0.0053(16) 0.0077(13) -0.0028(15)
C1 0.0189(14) 0.0310(17) 0.0452(19) 0.0007(15) 0.0089(14) -0.0021(12)
C5 0.0217(15) 0.059(2) 0.044(2) 0.0045(18) -0.0003(14) -0.0009(16)
C7 0.0198(15) 0.048(2) 0.056(2) 0.0002(18) 0.0100(15) -0.0051(14)
C4 0.0239(16) 0.064(2) 0.0316(17) 0.0047(16) 0.0062(13) -0.0039(15)
C8 0.0244(15) 0.058(2) 0.069(3) 0.002(2) 0.0130(17) -0.0036(16)
C6 0.0271(17) 0.072(3) 0.046(2) 0.0092(19) 0.0162(15) -0.0099(17)
O2 0.0247(12) 0.0616(17) 0.0384(13) 0.0077(12) -0.0030(10) -0.0007(11)
O1 0.0400(14) 0.074(2) 0.0393(14) 0.0212(13) -0.0021(11) -0.0046(12)
C9 0.0321(17) 0.0365(19) 0.0299(17) -0.0012(14) -0.0010(13) 0.0056(14)
C15 0.043(2) 0.047(2) 0.042(2) -0.0001(18) -0.0164(16) 0.0067(17)
C10 0.0289(16) 0.0366(19) 0.0319(17) 0.0023(15) -0.0034(13) 0.0029(14)
C12 0.0356(18) 0.051(2) 0.0346(18) 0.0055(16) -0.0017(14) -0.0015(16)
C13 0.0295(18) 0.059(2) 0.059(2) 0.005(2) -0.0105(17) -0.0026(17)
C11 0.0346(18) 0.052(3) 0.045(2) 0.0101(17) -0.0002(15) -0.0040(16)
C16 0.055(2) 0.053(3) 0.051(2) -0.0007(19) -0.0188(17) 0.0064(19)
C14 0.055(2) 0.051(2) 0.0337(19) 0.0128(17) -0.0040(16) 0.0021(18)
O1D2 0.077(2) 0.0456(17) 0.0580(17) -0.0147(14) -0.0124(14) 0.0083(14)
S1D2 0.0685(6) 0.0448(6) 0.0410(5) 0.0003(4) 0.0082(5) -0.0112(5)
C2D2 0.080(3) 0.061(3) 0.068(3) -0.019(2) 0.036(2) -0.014(2)
C1D2 0.072(3) 0.070(3) 0.099(4) -0.008(3) 0.030(3) -0.014(3)
O1D3 0.147(10) 0.025(5) 0.273(17) 0 0.146(12) 0
S1D3 0.169(6) 0.171(5) 0.206(8) -0.023(5) 0.095(7) -0.010(4)
C1D3 0.29(5) 0.17(3) 0.54(8) 0.02(4) 0.31(5) -0.06(3)
C2D3 0.31(5) 0.21(3) 0.112(14) -0.038(15) 0.08(2) -0.14(3)
O1D1 0.083(2) 0.0518(17) 0.0649(18) -0.0032(14) 0.0296(16) 0.0177(15)
C1D1 0.084(4) 0.134(6) 0.122(6) 0.022(5) 0.052(4) 0.029(4)
C2D1 0.166(8) 0.082(5) 0.097(5) -0.046(4) -0.023(5) 0.035(5)
S1D1 0.1097(11) 0.0480(7) 0.0620(8) 0.0058(6) 0.0398(7) 0.0238(7)
C3D1 0.084(4) 0.134(6) 0.122(6) 0.022(5) 0.052(4) 0.029(4)
C4D1 0.166(8) 0.082(5) 0.097(5) -0.046(4) -0.023(5) 0.035(5)
S2D1 0.1097(11) 0.0480(7) 0.0620(8) 0.0058(6) 0.0398(7) 0.0238(7)

loop_
_atom_type_symbol
_atom_type_description
_atom_type_scat_dispersion_real
_atom_type_scat_dispersion_imag
_atom_type_scat_source
C C 0.0033 0.0016 'International Tables Vol C Tables 4.2.6.8 and 6.1.1.4'
H H 0 0 'International Tables Vol C Tables 4.2.6.8 and 6.1.1.4'
O O 0.0106 0.006 'International Tables Vol C Tables 4.2.6.8 and 6.1.1.4'
S S 0.1246 0.1234 'International Tables Vol C Tables 4.2.6.8 and 6.1.1.4'
Cd Cd -0.8075 1.2024 'International Tables Vol C Tables 4.2.6.8 and 6.1.1.4'

loop_
_geom_angle_atom_site_label_1
_geom_angle_atom_site_label_2
_geom_angle_atom_site_label_3
_geom_angle
_geom_angle_site_symmetry_1
_geom_angle_site_symmetry_3
C1 O4 Cd1 107.6(2) . 7_566
C1 O3 Cd1 161.7(2) . .
O4 Cd1 O3 118.32(9) 7_566 .
O4 Cd1 O1D1 98.50(11) 7_566 .
O3 Cd1 O1D1 87.66(10) . .
O4 Cd1 O1D2 91.78(11) 7_566 .
O3 Cd1 O1D2 87.21(11) . .
O1D1 Cd1 O1D2 169.72(11) . .
O4 Cd1 O2 91.29(9) 7_566 .
O3 Cd1 O2 150.21(8) . .
O1D1 Cd1 O2 84.51(10) . .
O1D2 Cd1 O2 95.59(9) . .
O4 Cd1 O1 145.36(9) 7_566 .
O3 Cd1 O1 96.20(9) . .
O1D1 Cd1 O1 84.91(10) . .
O1D2 Cd1 O1 86.79(10) . .
O2 Cd1 O1 54.53(8) . .
O4 Cd1 C9 118.49(10) 7_566 .
O3 Cd1 C9 123.18(10) . .
O1D1 Cd1 C9 83.41(10) . .
O1D2 Cd1 C9 91.96(9) . .
O2 Cd1 C9 27.30(9) . .
O1 Cd1 C9 27.24(9) . .
C3 C2 C4 119.5(3) . .
C3 C2 C1 120.8(3) . .
C4 C2 C1 119.7(3) . .
C2 C3 C5 120.1(3) . .
C2 C3 H3 119.9 . .
C5 C3 H3 119.9 . .
O3 C1 O4 122.4(3) . .
O3 C1 C2 119.7(3) . .
O4 C1 C2 117.9(3) . .
C3 C5 C7 120.7(3) . .
C3 C5 H5 119.6 . .
C7 C5 H5 119.6 . .
C5 C7 C6 118.9(3) . .
C5 C7 C8 121.0(3) . .
C6 C7 C8 120.1(3) . .
C2 C4 C6 120.8(3) . .
C2 C4 H4 119.6 . .
C6 C4 H4 119.6 . .
C8 C8 C7 179.2(6) 5_566 .
C4 C6 C7 120.0(3) . .
C4 C6 H6 120 . .
C7 C6 H6 120 . .
C9 O2 Cd1 92.88(19) . .
C9 O1 Cd1 89.65(19) . .
O1 C9 O2 122.9(3) . .
O1 C9 C10 118.6(3) . .
O2 C9 C10 118.5(3) . .
O1 C9 Cd1 63.11(16) . .
O2 C9 Cd1 59.82(16) . .
C10 C9 Cd1 177.4(2) . .
C13 C15 C14 118.7(3) . .
C13 C15 C16 121.2(4) . .
C14 C15 C16 120.1(4) . .
C11 C10 C12 119.1(3) . .
C11 C10 C9 120.8(3) . .
C12 C10 C9 120.1(3) . .
C14 C12 C10 120.6(3) . .
C14 C12 H12 119.7 . .
C10 C12 H12 119.7 . .
C15 C13 C11 120.9(3) . .
C15 C13 H13 119.6 . .
C11 C13 H13 119.6 . .
C10 C11 C13 120.2(3) . .
C10 C11 H11 119.9 . .
C13 C11 H11 119.9 . .
C16 C16 C15 178.8(7) 5_575 .
C12 C14 C15 120.4(3) . .
C12 C14 H14 119.8 . .
C15 C14 H14 119.8 . .
S1D2 O1D2 Cd1 123.15(15) . .
O1D2 S1D2 C2D2 105.20(19) . .
O1D2 S1D2 C1D2 105.7(2) . .
C2D2 S1D2 C1D2 98.1(2) . .
S1D2 C2D2 H2DA 109.5 . .
S1D2 C2D2 H2DB 109.5 . .
H2DA C2D2 H2DB 109.5 . .
S1D2 C2D2 H2DC 109.5 . .
H2DA C2D2 H2DC 109.5 . .
H2DB C2D2 H2DC 109.5 . .
S1D2 C1D2 H1DA 109.5 . .
S1D2 C1D2 H1DB 109.5 . .
H1DA C1D2 H1DB 109.5 . .
S1D2 C1D2 H1DC 109.5 . .
H1DA C1D2 H1DC 109.5 . .
H1DB C1D2 H1DC 109.5 . .
S1D3 O1D3 S1D3 44.9(5) 2 .
S1D3 S1D3 O1D3 67.6(3) 2 .
S1D3 S1D3 C2D3 58.8(11) 2 2
O1D3 S1D3 C2D3 104.9(11) . 2
S1D3 S1D3 C1D3 51.5(16) 2 .
O1D3 S1D3 C1D3 102.7(15) . .
S1D3 C1D3 S1D3 36.9(7) 2 .
S1D3 C1D3 H1DG 109.5 2 .
S1D3 C1D3 H1DG 112.8 . .
S1D3 C1D3 H1DH 109.5 2 .
S1D3 C1D3 H1DH 74.2 . .
H1DG C1D3 H1DH 109.5 . .
S1D3 C1D3 H1DI 109.5 2 .
S1D3 C1D3 H1DI 133.3 . .
H1DG C1D3 H1DI 109.5 . .
H1DH C1D3 H1DI 109.5 . .
S1D3 C2D3 H2DG 109.5 2 .
S1D3 C2D3 H1D3 109.5 2 .
H2DG C2D3 H1D3 109.5 . .
S1D3 C2D3 H2DH 109.5 2 .
H2DG C2D3 H2DH 109.5 . .
H1D3 C2D3 H2DH 109.5 . .
S1D1 C1D1 H1DD 109.5 . .
S1D1 C1D1 H1DE 109.5 . .
H1DD C1D1 H1DE 109.5 . .
S1D1 C1D1 H1DF 109.5 . .
H1DD C1D1 H1DF 109.5 . .
H1DE C1D1 H1DF 109.5 . .
S1D1 C2D1 H2DD 109.5 . .
S1D1 C2D1 H2DE 109.5 . .
H2DD C2D1 H2DE 109.5 . .
S1D1 C2D1 H2DF 109.5 . .
H2DD C2D1 H2DF 109.5 . .
H2DE C2D1 H2DF 109.5 . .
O1D1 S1D1 C1D1 106.5(2) . .
O1D1 S1D1 C2D1 102.0(3) . .
C1D1 S1D1 C2D1 99.0(3) . .
S2D1 C3D1 H3DA 109.5 . .
S2D1 C3D1 H3DB 109.5 . .
H3DA C3D1 H3DB 109.5 . .
S2D1 C3D1 H3DC 109.5 . .
H3DA C3D1 H3DC 109.5 . .
H3DB C3D1 H3DC 109.5 . .
S2D1 C4D1 H4DA 109.5 . .
S2D1 C4D1 H4DB 109.5 . .
H4DA C4D1 H4DB 109.5 . .
S2D1 C4D1 H4DC 109.5 . .
H4DA C4D1 H4DC 109.5 . .
H4DB C4D1 H4DC 109.5 . .
O1D1 S2D1 C3D1 104.7(13) . .
O1D1 S2D1 C4D1 104.2(12) . .
C3D1 S2D1 C4D1 98.9(11) . .

loop_
_geom_bond_atom_site_label_1
_geom_bond_atom_site_label_2
_geom_bond_distance
_geom_bond_site_symmetry_2
O4 C1 1.245(4) .
O4 Cd1 2.247(2) 7_566
O3 C1 1.233(4) .
O3 Cd1 2.272(2) .
Cd1 O4 2.247(2) 7_566
Cd1 O1D1 2.282(3) .
Cd1 O1D2 2.288(3) .
Cd1 O2 2.363(2) .
Cd1 O1 2.435(2) .
Cd1 C9 2.730(3) .
C2 C3 1.383(4) .
C2 C4 1.383(4) .
C2 C1 1.507(4) .
C3 C5 1.388(4) .
C3 H3 0.93 .
C5 C7 1.390(5) .
C5 H5 0.93 .
C7 C6 1.395(5) .
C7 C8 1.440(4) .
C4 C6 1.386(4) .
C4 H4 0.93 .
C8 C8 1.182(6) 5_566
C6 H6 0.93 .
O2 C9 1.254(4) .
O1 C9 1.250(4) .
C9 C10 1.506(4) .
C15 C13 1.386(5) .
C15 C14 1.391(5) .
C15 C16 1.436(5) .
C10 C11 1.386(4) .
C10 C12 1.387(5) .
C12 C14 1.386(4) .
C12 H12 0.93 .
C13 C11 1.387(5) .
C13 H13 0.93 .
C11 H11 0.93 .
C16 C16 1.193(7) 5_575
C14 H14 0.93 .
O1D2 S1D2 1.517(3) .
S1D2 C2D2 1.780(4) .
S1D2 C1D2 1.780(4) .
C2D2 H2DA 0.96 .
C2D2 H2DB 0.96 .
C2D2 H2DC 0.96 .
C1D2 H1DA 0.96 .
C1D2 H1DB 0.96 .
C1D2 H1DC 0.96 .
O1D3 S1D3 1.438(9) 2
O1D3 S1D3 1.438(9) .
S1D3 S1D3 1.098(11) 2
S1D3 C2D3 1.73(3) 2
S1D3 C1D3 1.83(2) .
C1D3 S1D3 1.43(4) 2
C1D3 H1DG 0.96 .
C1D3 H1DH 0.96 .
C1D3 H1DI 0.96 .
C2D3 S1D3 1.73(3) 2
C2D3 H2DG 0.96 .
C2D3 H1D3 0.96 .
C2D3 H2DH 0.96 .
O1D1 S1D1 1.511(3) .
O1D1 S2D1 1.549(8) .
C1D1 S1D1 1.754(5) .
C1D1 H1DD 0.96 .
C1D1 H1DE 0.96 .
C1D1 H1DF 0.96 .
C2D1 S1D1 1.786(5) .
C2D1 H2DD 0.96 .
C2D1 H2DE 0.96 .
C2D1 H2DF 0.96 .
C3D1 S2D1 1.772(10) .
C3D1 H3DA 0.96 .
C3D1 H3DB 0.96 .
C3D1 H3DC 0.96 .
C4D1 S2D1 1.776(10) .
C4D1 H4DA 0.96 .
C4D1 H4DB 0.96 .
C4D1 H4DC 0.96 .

loop_
_geom_hbond_atom_site_label_D
_geom_hbond_atom_site_label_H
_geom_hbond_atom_site_label_A
_geom_hbond_distance_DH
_geom_hbond_distance_HA
_geom_hbond_distance_DA
_geom_hbond_angle_DHA
_geom_hbond_site_symmetry_A
C2D2 H2DA O4 0.96 2.65 3.295(5) 125.1 6_565
C2D2 H2DB O2 0.96 2.46 3.308(5) 147.7 4_545
C1D2 H1DB O1D1 0.96 2.61 3.558(6) 171.8 1_545

loop_
_geom_torsion_atom_site_label_1
_geom_torsion_atom_site_label_2
_geom_torsion_atom_site_label_3
_geom_torsion_atom_site_label_4
_geom_torsion
_geom_torsion_site_symmetry_1
_geom_torsion_site_symmetry_4
C4 C2 C3 C5 0.7(5) . .
C1 C2 C3 C5 -179.9(3) . .
Cd1 O3 C1 O4 -130.3(7) . .
Cd1 O3 C1 C2 51.8(10) . .
Cd1 O4 C1 O3 6.2(4) 7_566 .
Cd1 O4 C1 C2 -176.0(2) 7_566 .
C3 C2 C1 O3 -11.3(5) . .
C4 C2 C1 O3 168.1(3) . .
C3 C2 C1 O4 170.8(3) . .
C4 C2 C1 O4 -9.8(5) . .
C2 C3 C5 C7 -0.4(6) . .
C3 C5 C7 C6 -0.6(6) . .
C3 C5 C7 C8 179.7(4) . .
C3 C2 C4 C6 0.1(5) . .
C1 C2 C4 C6 -179.3(3) . .
C2 C4 C6 C7 -1.2(6) . .
C5 C7 C6 C4 1.4(6) . .
C8 C7 C6 C4 -179.0(4) . .
Cd1 O1 C9 O2 2.5(3) . .
Cd1 O1 C9 C10 -177.8(3) . .
Cd1 O2 C9 O1 -2.6(4) . .
Cd1 O2 C9 C10 177.7(3) . .
O1 C9 C10 C11 -1.7(5) . .
O2 C9 C10 C11 178.0(3) . .
O1 C9 C10 C12 177.8(3) . .
O2 C9 C10 C12 -2.5(5) . .
C11 C10 C12 C14 -1.1(5) . .
C9 C10 C12 C14 179.5(3) . .
C14 C15 C13 C11 -0.4(6) . .
C16 C15 C13 C11 -180.0(4) . .
C12 C10 C11 C13 1.9(6) . .
C9 C10 C11 C13 -178.6(3) . .
C15 C13 C11 C10 -1.2(6) . .
C10 C12 C14 C15 -0.5(6) . .
C13 C15 C14 C12 1.3(6) . .
C16 C15 C14 C12 -179.2(4) . .
Cd1 O1D2 S1D2 C2D2 161.5(2) . .
Cd1 O1D2 S1D2 C1D2 -95.3(3) . .
S1D3 O1D3 S1D3 C2D3 46.4(13) 2 2
S1D3 O1D3 S1D3 C1D3 -38.4(15) 2 .
O1D3 S1D3 C1D3 S1D3 47.2(13) . 2
